data_4125166
loop_
_publ_author_name
'Chen, Teng-Hao'
'Wang, Le'
'Trueblood, Jonathan V.'
'Grassian, Vicki H.'
'Cohen, Seth M.'

_publ_section_title
;
 Poly(isophthalic acid)(ethylene oxide) as a Macromolecular Modulator for
 Metal-Organic Polyhedra.
;
_journal_issue 30
_journal_name_full 'Journal of the American Chemical Society'
_journal_page_first 9646
_journal_page_last 9654
_journal_paper_doi 10.1021/jacs.6b04971
_journal_volume 138
_journal_year 2016
_chemical_formula_moiety 'C192 Cu28 N24 O132'
_chemical_formula_sum 'C192 Cu28 N24 O132'
_chemical_formula_weight 6533.56
_space_group_crystal_system tetragonal
_space_group_IT_number 139
_space_group_name_Hall '-I 4 2'
_space_group_name_H-M_alt 'I 4/m m m'
_symmetry_Int_Tables_number 139
_symmetry_space_group_name_Hall '-I 4 2'
_symmetry_space_group_name_H-M 'I 4/m m m'
_audit_creation_date 2016-05-07
_audit_creation_method
;
Olex2 1.2
(compiled 2016.02.19 svn.r3266 for OlexSys, GUI svn.r5155)
;
_cell_angle_alpha 90
_cell_angle_beta 90
_cell_angle_gamma 90
_cell_formula_units_Z 2
_cell_length_a 26.217(2)
_cell_length_b 26.217(2)
_cell_length_c 44.813(5)
_cell_measurement_reflns_used 5960
_cell_measurement_temperature 100(2)
_cell_measurement_theta_max 20.20
_cell_measurement_theta_min 2.21
_cell_volume 30801(5)
_computing_cell_refinement 'SAINT v8.34A (Bruker, 2013)'
_computing_data_collection 'APEX2 v2013.6-2 (Bruker, 2013)'
_computing_data_reduction 'SAINT v8.34A (Bruker, 2013)'
_computing_molecular_graphics 'Olex2 (Dolomanov et al., 2009)'
_computing_publication_material 'Olex2 (Dolomanov et al., 2009)'
_computing_structure_refinement 'olex2.refine (Bourhis et al., 2015)'
_computing_structure_solution 'ShelXT (Sheldrick, 2008)'
_diffrn_ambient_temperature 100.0
_diffrn_detector_area_resol_mean 7.9
_diffrn_detector_type 'CCD Area Detector'
_diffrn_measured_fraction_theta_full 0.9989
_diffrn_measured_fraction_theta_max 0.9989
_diffrn_measurement_device 'Kappa Four-Circle Diffractometer'
_diffrn_measurement_device_type 'Bruker APEX II Ultra'
_diffrn_measurement_method '\w and \f scans'
_diffrn_radiation_type 'Mo K\a'
_diffrn_radiation_wavelength 0.71073
_diffrn_reflns_av_R_equivalents 0.0630
_diffrn_reflns_av_unetI/netI 0.0501
_diffrn_reflns_limit_h_max 13
_diffrn_reflns_limit_h_min -26
_diffrn_reflns_limit_k_max 24
_diffrn_reflns_limit_k_min -25
_diffrn_reflns_limit_l_max 26
_diffrn_reflns_limit_l_min -44
_diffrn_reflns_number 33610
_diffrn_reflns_theta_full 26.0000
_diffrn_reflns_theta_max 20.83
_diffrn_reflns_theta_min 1.43
_exptl_absorpt_coefficient_mu 0.987
_exptl_absorpt_correction_T_max 0.7446
_exptl_absorpt_correction_T_min 0.5909
_exptl_absorpt_correction_type multi-scan
_exptl_absorpt_process_details
;
SADABS-2014/5 (Bruker,2014/5) was used for absorption correction.
wR2(int) was 0.1629 before and 0.0446 after correction.
The Ratio of minimum to maximum transmission is 0.7936.
The \l/2 correction factor is 0.00150.
;
_exptl_crystal_colour greenish-blue
_exptl_crystal_colour_primary blue
_exptl_crystal_density_diffrn 0.7044
_exptl_crystal_description block
_exptl_crystal_F_000 6398.7327
_exptl_crystal_size_max 0.32
_exptl_crystal_size_mid 0.3
_exptl_crystal_size_min 0.2
_refine_diff_density_max 1.6929
_refine_diff_density_min -0.5830
_refine_diff_density_rms 0.1141
_refine_ls_d_res_high 0.9993
_refine_ls_d_res_low 14.2833
_refine_ls_goodness_of_fit_ref 0.9787
_refine_ls_hydrogen_treatment undef
_refine_ls_matrix_type full
_refine_ls_number_constraints 0
_refine_ls_number_parameters 235
_refine_ls_number_reflns 4507
_refine_ls_number_restraints 69
_refine_ls_restrained_S_all 0.9709
_refine_ls_R_factor_all 0.1303
_refine_ls_R_factor_gt 0.0967
_refine_ls_shift/su_max 0.0000
_refine_ls_shift/su_mean 0.0000
_refine_ls_structure_factor_coef Fsqd
_refine_ls_weighting_details 'w=1/[\s^2^(Fo^2^)+(0.2P)^2^] where P=(Fo^2^+2Fc^2^)/3'
_refine_ls_weighting_scheme calc
_refine_ls_wR_factor_gt 0.2659
_refine_ls_wR_factor_ref 0.2954
_reflns_Friedel_coverage 0.0
_reflns_limit_h_max 26
_reflns_limit_h_min 0
_reflns_limit_k_max 26
_reflns_limit_k_min 0
_reflns_limit_l_max 44
_reflns_limit_l_min 0
_reflns_number_gt 2608
_reflns_number_total 4507
_reflns_threshold_expression I>=2u(I)
_cod_data_source_file ja6b04971_si_002.cif
_cod_data_source_block polyMOP_NH2
_cod_depositor_comments 'Adding full bibliography for 4125161--4125168.cif.'
_cod_database_code 4125166
_olex2_refinement_description
;
1. Restrained distances
 N1-C5
 1.45 with sigma of 0.02
 C12-C11
 1.35 with sigma of 0.02
 O22-Cu5
 2.4 with sigma of 0.01
2. Rigid bond restraints
 All non-hydrogen atoms
 with sigma for 1-2 distances of 0.02 and sigma for 1-3 distances of 0.02
3. Uiso/Uaniso restraints and constraints
Uanis(N1) \\sim Ueq, Uanis(C5) \\sim Ueq, Uanis(C4) \\sim Ueq, Uanis(C6) \\sim
Ueq: with sigma of 0.02 and sigma for terminal atoms of 0.04
Uanis(O22) \\sim Ueq, Uanis(O21) \\sim Ueq, Uanis(Cu5) \\sim Ueq, Uanis(N11)
\\sim Ueq: with sigma of 0.02 and sigma for terminal atoms of 0.04
Uanis(O21) \\sim Ueq, Uanis(O22) \\sim Ueq, Uanis(Cu5) \\sim Ueq: with sigma of
0.01 and sigma for terminal atoms of 0.02
4. Others
 Fixed Sof: O21(0.375) O22(0.375)
;
_olex2_submission_special_instructions 'No special instructions were received'

loop_
_space_group_symop_id
_space_group_symop_operation_xyz
1 x,y,z
2 -y,x,z
3 y,-x,z
4 x,-y,-z
5 -x,y,-z
6 -x,-y,z
7 y,x,-z
8 -y,-x,-z
9 -x,-y,-z
10 y,-x,-z
11 -y,x,-z
12 -x,y,z
13 x,-y,z
14 x,y,-z
15 -y,-x,z
16 y,x,z
17 x+1/2,y+1/2,z+1/2
18 -y+1/2,x+1/2,z+1/2
19 y+1/2,-x+1/2,z+1/2
20 x+1/2,-y+1/2,-z+1/2
21 -x+1/2,y+1/2,-z+1/2
22 -x+1/2,-y+1/2,z+1/2
23 y+1/2,x+1/2,-z+1/2
24 -y+1/2,-x+1/2,-z+1/2
25 -x+1/2,-y+1/2,-z+1/2
26 y+1/2,-x+1/2,-z+1/2
27 -y+1/2,x+1/2,-z+1/2
28 -x+1/2,y+1/2,z+1/2
29 x+1/2,-y+1/2,z+1/2
30 x+1/2,y+1/2,-z+1/2
31 -y+1/2,-x+1/2,z+1/2
32 y+1/2,x+1/2,z+1/2

loop_
_atom_site_label
_atom_site_type_symbol
_atom_site_fract_x
_atom_site_fract_y
_atom_site_fract_z
_atom_site_U_iso_or_equiv
_atom_site_adp_type
_atom_site_occupancy
_atom_site_site_symmetry_order
_atom_site_refinement_flags_posn
_atom_site_refinement_flags_adp
_atom_site_refinement_flags_occupancy
Cu1 Cu 0.21324(5) 0.21324(5) 0.5 0.0951(8) Uani 1.000000 4 S TU P
Cu2 Cu 0.28471(5) 0.28471(5) 0.5 0.0861(8) Uani 1.000000 4 S TU P
Cu4 Cu 0.28455(5) 0.5 0.37413(3) 0.0855(7) Uani 1.000000 2 S TU P
Cu3 Cu 0.21313(5) 0.5 0.33255(3) 0.0950(7) Uani 1.000000 2 S TU P
O4 O 0.1818(2) 0.2556(2) 0.46936(13) 0.107(2) Uani 1.000000 1 . U .
O1 O 0.1809(2) 0.44764(19) 0.35780(14) 0.0975(18) Uani 1.000000 1 . U .
O3 O 0.2425(2) 0.31565(19) 0.46983(12) 0.0954(18) Uani 1.000000 1 . U .
O12 O 0.2555(2) 0.44712(18) 0.31367(12) 0.0902(17) Uani 1.000000 1 . U .
O11 O 0.31614(19) 0.44636(19) 0.35010(12) 0.0920(17) Uani 1.000000 1 . U .
O2 O 0.2418(2) 0.44741(19) 0.39303(12) 0.0922(18) Uani 1.000000 1 . U .
C7 C 0.2040(3) 0.4317(3) 0.3802(2) 0.075(2) Uani 1.000000 1 . U .
C8 C 0.2033(3) 0.2955(3) 0.46019(16) 0.069(2) Uani 1.000000 1 . U .
N11 N 0.3033(3) 0.3033(3) 0.2436(2) 0.094(3) Uani 1.000000 2 S TU P
C12 C 0.3643(3) 0.3643(3) 0.3250(3) 0.092(4) Uani 1.000000 2 DS TU P
C15 C 0.2937(3) 0.4308(2) 0.32683(18) 0.073(2) Uani 1.000000 1 . U .
C14 C 0.3265(3) 0.3265(3) 0.2701(2) 0.078(3) Uani 1.000000 2 S TU P
C13 C 0.3030(3) 0.3669(4) 0.28420(16) 0.087(3) Uani 1.000000 1 . U .
C2 C 0.2011(3) 0.3664(3) 0.42185(18) 0.083(2) Uani 1.000000 1 . U .
C4 C 0.1299(4) 0.3029(4) 0.4232(2) 0.118(3) Uani 1.000000 1 . U .
C1 C 0.1784(3) 0.3878(3) 0.3968(2) 0.106(3) Uani 1.000000 1 . U .
C6 C 0.1294(4) 0.3684(4) 0.3838(2) 0.125(3) Uani 1.000000 1 . U .
C3 C 0.1762(3) 0.3230(3) 0.43435(19) 0.085(2) Uani 1.000000 1 . U .
C5 C 0.1074(4) 0.3257(4) 0.3973(2) 0.135(4) Uani 1.000000 1 D U .
C11 C 0.3220(3) 0.3865(3) 0.31076(19) 0.086(3) Uani 1.000000 1 D U .
Cu5 Cu 0.25 0.25 0.25 0.1034(9) Uani 1.000000 4 DS TU P
O32 O 0.1564(3) 0.1564(3) 0.5 0.130(5) Uani 1.000000 4 S TU P
O31 O 0.3423(3) 0.3423(3) 0.5 0.161(6) Uani 1.000000 4 S TU P
O42 O 0.1537(3) 0.5 0.29830(17) 0.152(4) Uani 1.000000 2 S TU P
O41 O 0.3440(3) 0.5 0.40816(18) 0.198(6) Uani 1.000000 2 S TU P
O21 O 0.1918(5) 0.3082(5) 0.25 0.194(6) Uani 0.750000 2 S TU P
O22 O 0.2461(4) 0.2461(4) 0.1960(2) 0.214(7) Uani 0.750000 2 DS TU P
N1 N 0.0606(4) 0.3051(5) 0.3823(3) 0.260(6) Uani 1.000000 1 D U .

loop_
_atom_site_aniso_label
_atom_site_aniso_U_11
_atom_site_aniso_U_22
_atom_site_aniso_U_33
_atom_site_aniso_U_12
_atom_site_aniso_U_13
_atom_site_aniso_U_23
Cu1 0.0878(10) 0.0878(10) 0.1097(19) -0.0221(11) -0.000000 0.000000
Cu2 0.0866(10) 0.0866(10) 0.0850(16) -0.0184(10) -0.000000 0.000000
Cu4 0.0880(11) 0.0740(10) 0.0945(12) -0.000000 -0.0268(8) 0.000000
Cu3 0.0960(11) 0.0856(11) 0.1034(14) -0.000000 -0.0337(9) 0.000000
O4 0.096(4) 0.118(5) 0.106(5) -0.028(4) -0.021(4) 0.017(4)
O1 0.095(4) 0.093(4) 0.105(5) -0.020(3) -0.040(4) 0.013(4)
O3 0.106(4) 0.085(4) 0.095(4) -0.036(3) -0.019(4) 0.005(3)
O12 0.109(4) 0.072(3) 0.089(4) -0.004(3) -0.034(4) -0.022(3)
O11 0.096(4) 0.091(4) 0.089(4) 0.013(3) -0.046(4) -0.011(3)
O2 0.095(4) 0.080(4) 0.101(5) -0.023(3) -0.033(4) 0.009(3)
C7 0.091(6) 0.050(5) 0.084(7) -0.005(4) -0.049(5) 0.004(5)
C8 0.078(5) 0.088(6) 0.040(5) -0.048(5) -0.021(4) 0.023(4)
N11 0.106(4) 0.106(4) 0.070(6) -0.013(5) -0.007(4) -0.007(4)
C12 0.089(5) 0.089(5) 0.097(9) -0.006(7) -0.025(5) -0.025(5)
C15 0.099(6) 0.042(4) 0.078(6) 0.007(4) -0.071(5) -0.002(4)
C14 0.094(5) 0.094(5) 0.044(7) 0.015(7) -0.028(5) -0.028(5)
C13 0.103(6) 0.132(7) 0.025(5) -0.014(6) -0.010(4) 0.002(5)
C2 0.091(6) 0.097(6) 0.061(6) 0.019(5) 0.008(5) 0.020(5)
C4 0.109(7) 0.125(7) 0.121(8) -0.017(5) -0.003(6) 0.006(6)
C1 0.095(7) 0.075(6) 0.147(9) -0.026(5) -0.030(7) -0.015(6)
C6 0.107(7) 0.135(7) 0.132(8) -0.017(5) 0.003(6) 0.018(6)
C3 0.066(5) 0.098(6) 0.090(7) -0.021(5) 0.002(5) 0.003(5)
C5 0.107(7) 0.167(9) 0.133(8) -0.044(6) -0.041(6) 0.075(6)
C11 0.097(6) 0.071(6) 0.092(7) -0.019(5) -0.038(6) 0.010(5)
Cu5 0.1120(12) 0.1120(12) 0.0861(17) -0.0144(13) -0.0133(9) -0.0133(9)
O32 0.096(5) 0.096(5) 0.200(13) -0.013(7) -0.000000 0.000000
O31 0.085(5) 0.085(5) 0.31(2) -0.032(7) -0.000000 0.000000
O42 0.105(6) 0.281(13) 0.070(5) -0.000000 -0.034(5) 0.000000
O41 0.052(5) 0.47(2) 0.068(6) -0.000000 -0.016(5) 0.000000
O21 0.160(7) 0.160(7) 0.261(14) -0.047(7) -0.014(5) -0.014(5)
O22 0.194(8) 0.194(8) 0.255(14) -0.088(7) 0.018(5) 0.018(5)
N1 0.109(7) 0.273(12) 0.399(17) -0.090(7) -0.051(9) 0.150(11)

loop_
_atom_type_symbol
_atom_type_scat_dispersion_real
_atom_type_scat_dispersion_imag
_atom_type_scat_Cromer_Mann_a1
_atom_type_scat_Cromer_Mann_a2
_atom_type_scat_Cromer_Mann_a3
_atom_type_scat_Cromer_Mann_a4
_atom_type_scat_Cromer_Mann_b1
_atom_type_scat_Cromer_Mann_b2
_atom_type_scat_Cromer_Mann_b3
_atom_type_scat_Cromer_Mann_b4
_atom_type_scat_Cromer_Mann_c
_atom_type_scat_source
_atom_type_scat_dispersion_source
C 0.00347 0.00161 2.31000 1.02000 1.58860 0.86500 20.84390 10.20750 0.56870 51.65120 0.215599998832 'International Tables Volume C Table 6.1.1.4 (pp. 500-502)' 'Henke, Gullikson and Davis, At. Data and Nucl. Data Tables, 1993, 54, 2'
Cu 0.34125 1.28947 13.33800 7.16760 5.61580 1.67350 3.58280 0.24700 11.39660 64.81260 1.19099998474 'International Tables Volume C Table 6.1.1.4 (pp. 500-502)' 'Henke, Gullikson and Davis, At. Data and Nucl. Data Tables, 1993, 54, 2'
O 0.01158 0.00611 3.04850 2.28680 1.54630 0.86700 13.27710 5.70110 0.32390 32.90890 0.250800013542 'International Tables Volume C Table 6.1.1.4 (pp. 500-502)' 'Henke, Gullikson and Davis, At. Data and Nucl. Data Tables, 1993, 54, 2'
N 0.00653 0.00323 12.21260 3.13220 2.01250 1.16630 0.00570 9.89330 28.99750 0.58260 -11.5290002823 'International Tables Volume C Table 6.1.1.4 (pp. 500-502)' 'Henke, Gullikson and Davis, At. Data and Nucl. Data Tables, 1993, 54, 2'

loop_
_geom_angle_atom_site_label_1
_geom_angle_atom_site_label_2
_geom_angle_atom_site_label_3
_geom_angle
_geom_angle_site_symmetry_1
_geom_angle_site_symmetry_3
O4 Cu1 Cu2 84.03(18) 7_556 .
O4 Cu1 Cu2 84.03(18) 14_556 .
O4 Cu1 Cu2 84.03(18) . .
O4 Cu1 Cu2 84.03(18) 16 .
O4 Cu1 O4 89.2(3) 14_556 7_556
O4 Cu1 O4 168.1(4) 16 14_556
O4 Cu1 O4 168.1(4) . 7_556
O4 Cu1 O4 89.6(3) 14_556 .
O4 Cu1 O4 89.6(3) 16 7_556
O4 Cu1 O4 89.2(3) 16 .
O32 Cu1 Cu2 180.0 . .
O32 Cu1 O4 95.97(18) . .
O32 Cu1 O4 95.97(18) . 14_556
O32 Cu1 O4 95.97(18) . 7_556
O32 Cu1 O4 95.97(18) . 16
O3 Cu2 Cu1 83.78(17) 7_556 .
O3 Cu2 Cu1 83.78(17) 14_556 .
O3 Cu2 Cu1 83.78(17) . .
O3 Cu2 Cu1 83.78(17) 16 .
O3 Cu2 O3 89.5(3) 14_556 7_556
O3 Cu2 O3 167.6(3) 16 14_556
O3 Cu2 O3 167.6(3) . 7_556
O3 Cu2 O3 89.2(3) 14_556 .
O3 Cu2 O3 89.2(3) 16 7_556
O3 Cu2 O3 89.5(3) 16 .
O31 Cu2 Cu1 180.0 . .
O31 Cu2 O3 96.22(17) . 14_556
O31 Cu2 O3 96.22(17) . 16
O31 Cu2 O3 96.22(17) . 7_556
O31 Cu2 O3 96.22(17) . .
O11 Cu4 Cu3 84.94(15) . .
O11 Cu4 Cu3 84.94(15) 13_565 .
O11 Cu4 O11 92.0(3) 13_565 .
O2 Cu4 Cu3 84.27(17) 13_565 .
O2 Cu4 Cu3 84.27(17) . .
O2 Cu4 O11 88.5(2) 13_565 13_565
O2 Cu4 O11 88.5(2) . .
O2 Cu4 O11 169.1(2) 13_565 .
O2 Cu4 O11 169.1(2) . 13_565
O2 Cu4 O2 89.0(3) 13_565 .
O41 Cu4 Cu3 179.5(2) . .
O41 Cu4 O11 94.7(2) . .
O41 Cu4 O11 94.7(2) . 13_565
O41 Cu4 O2 96.1(2) . .
O41 Cu4 O2 96.1(2) . 13_565
O1 Cu3 Cu4 84.20(17) 13_565 .
O1 Cu3 Cu4 84.20(17) . .
O1 Cu3 O1 88.4(3) 13_565 .
O12 Cu3 Cu4 84.45(16) 13_565 .
O12 Cu3 Cu4 84.45(16) . .
O12 Cu3 O1 168.6(2) . 13_565
O12 Cu3 O1 89.9(2) 13_565 13_565
O12 Cu3 O1 89.9(2) . .
O12 Cu3 O1 168.6(2) 13_565 .
O12 Cu3 O12 89.6(3) 13_565 .
O42 Cu3 Cu4 179.7(2) . .
O42 Cu3 O1 95.6(2) . .
O42 Cu3 O1 95.6(2) . 13_565
O42 Cu3 O12 95.8(2) . 13_565
O42 Cu3 O12 95.8(2) . .
C8 O4 Cu1 121.0(5) . 7_556
C7 O1 Cu3 119.3(5) . .
C8 O3 Cu2 123.0(5) . 7_556
C15 O12 Cu3 119.7(5) . .
C15 O11 Cu4 119.3(5) . .
C7 O2 Cu4 119.8(5) . .
O2 C7 O1 131.5(7) . .
C1 C7 O1 115.7(7) . .
C1 C7 O2 112.5(7) . .
O3 C8 O4 127.9(7) . .
C3 C8 O4 115.4(6) . .
C3 C8 O3 116.7(6) . .
Cu5 N11 C14 117.8(7) . .
C11 C12 C11 116.6(10) 16 .
O11 C15 O12 131.0(7) . .
C11 C15 O12 115.0(6) . .
C11 C15 O11 113.7(6) . .
C13 C14 N11 120.4(5) . .
C13 C14 N11 120.4(5) 16 .
C13 C14 C13 118.3(9) 16 .
C11 C13 C14 121.2(8) . .
C3 C2 C1 116.4(8) . .
C5 C4 C3 119.0(9) . .
C2 C1 C7 120.8(7) . .
C6 C1 C7 116.3(9) . .
C6 C1 C2 122.9(8) . .
C5 C6 C1 117.2(9) . .
C2 C3 C8 117.3(7) . .
C4 C3 C8 119.2(8) . .
C4 C3 C2 123.5(9) . .
C6 C5 C4 121.0(9) . .
N1 C5 C4 123.5(9) . .
N1 C5 C6 115.5(9) . .
C15 C11 C12 118.4(7) . .
C13 C11 C12 121.3(8) . .
C13 C11 C15 120.1(7) . .
N11 Cu5 N11 180.0 24 .
O21 Cu5 N11 90.0 16 .
O21 Cu5 N11 90.0 16 24
O21 Cu5 N11 90.0 . 24
O21 Cu5 N11 90.0 . .
O21 Cu5 O21 180.0 16 .
O22 Cu5 N11 94.8(4) . 24
O22 Cu5 N11 85.2(4) 24 24
O22 Cu5 N11 85.2(4) . .
O22 Cu5 N11 94.8(4) 24 .
O22 Cu5 O21 90.0 24 16
O22 Cu5 O21 90.0 24 .
O22 Cu5 O21 90.0 . .
O22 Cu5 O21 90.0 . 16
O22 Cu5 O22 180.0 24 .

loop_
_geom_bond_atom_site_label_1
_geom_bond_atom_site_label_2
_geom_bond_distance
_geom_bond_site_symmetry_2
Cu1 Cu2 2.650(3) .
Cu1 O4 1.949(6) 7_556
Cu1 O4 1.949(6) 16
Cu1 O4 1.949(6) .
Cu1 O4 1.949(6) 14_556
Cu1 O32 2.109(11) .
Cu2 O3 1.926(6) .
Cu2 O3 1.926(6) 16
Cu2 O3 1.926(6) 14_556
Cu2 O3 1.926(6) 7_556
Cu2 O31 2.135(10) .
Cu4 Cu3 2.6416(18) .
Cu4 O11 1.955(5) 13_565
Cu4 O11 1.955(5) .
Cu4 O2 1.968(5) 13_565
Cu4 O2 1.968(5) .
Cu4 O41 2.181(7) .
Cu3 O1 1.969(5) 13_565
Cu3 O1 1.969(5) .
Cu3 O12 1.968(5) .
Cu3 O12 1.968(5) 13_565
Cu3 O42 2.187(7) .
O4 C8 1.258(7) .
O1 C7 1.245(8) .
O3 C8 1.234(7) .
O12 C15 1.239(7) .
O11 C15 1.265(7) .
O2 C7 1.218(8) .
C7 C1 1.525(11) .
C8 C3 1.538(10) .
N11 C14 1.464(13) .
N11 Cu5 1.996(10) .
C12 C11 1.405(8) .
C12 C11 1.405(8) 16
C15 C11 1.554(10) .
C14 C13 1.381(9) .
C14 C13 1.381(9) 16
C13 C11 1.388(10) .
C2 C1 1.388(11) .
C2 C3 1.425(10) .
C4 C3 1.413(11) .
C4 C5 1.432(12) .
C1 C6 1.501(11) .
C6 C5 1.398(12) .
C5 N1 1.500(11) .
Cu5 O21 2.156(18) 16
Cu5 O21 2.156(18) .
Cu5 O22 2.423(9) .
Cu5 O22 2.423(9) 24

loop_
_restr_distance_atom_site_label_1
_restr_distance_atom_site_label_2
_restr_distance_site_symmetry_2
_restr_distance_target
_restr_distance_target_weight_param
_restr_distance_diff
C12 C11 1 1.3500 0.0200 -0.0555
O22 Cu5 1 2.4000 0.0100 -0.0225
N1 C5 1 1.4500 0.0200 -0.0505

loop_
_restr_u_iso_atom_site_label
_restr_u_iso_weight_param
N11 0.0200
C4 0.0200
C6 0.0200
C5 0.0200
Cu5 0.0200
Cu5 0.0100
O21 0.0200
O21 0.0400
O22 0.0200
O22 0.0400
N1 0.0400
